data_2235564
loop_
_publ_author_name
'Corfield, Peter W. R.'
'Yang, Sylvia C.'

_publ_section_title
;
 <i>catena</i>-Poly[[[(diethylenetriamine-\k^3^<i>N</i>,<i>N</i>',<i>N</i>'')copper(II)]-\m-cyanido-\k^2^<i>C</i>:<i>N</i>]
 perchlorate]
;
_journal_coeditor_code PK2408
_journal_issue 7
_journal_name_full 'Acta Crystallographica Section E'
_journal_page_first m872
_journal_page_last m873
_journal_paper_doi 10.1107/S1600536812023987
_journal_volume 68
_journal_year 2012
_chemical_formula_iupac '[Cu (C N) (C4 H13 N3)] Cl O4'
_chemical_formula_moiety 'C5 H13 Cu N4 +, Cl O4 -'
_chemical_formula_structural '(Cu(C4 H13 N3) (C N) ) (Cl O4)'
_chemical_formula_sum 'C5 H13 Cl Cu N4 O4'
_chemical_formula_weight 292.18
_chemical_melting_point 471(2)
_chemical_name_systematic
;
<i>catena</i>-Poly[[[(diethylenetriamine-
\k^3^<i>N</i>,<i>N</i>',<i>N</i>'')copper(II)]-\m-cyanido-
\k^2^<i>C</i>:<i>N</i>] perchlorate]
;
_space_group_IT_number 14
_symmetry_cell_setting monoclinic
_symmetry_space_group_name_Hall '-P 2ybc'
_symmetry_space_group_name_H-M 'P 1 21/c 1'
_atom_sites_solution_hydrogens difmap
_atom_sites_solution_primary heavy
_atom_sites_solution_secondary vecmap
_audit_creation_method SHELXL-97
_cell_angle_alpha 90.00
_cell_angle_beta 118.109(9)
_cell_angle_gamma 90.00
_cell_formula_units_Z 4
_cell_length_a 6.7767(8)
_cell_length_b 21.5081(16)
_cell_length_c 8.3635(12)
_cell_measurement_reflns_used 25
_cell_measurement_temperature 295(2)
_cell_measurement_theta_max 52
_cell_measurement_theta_min 4
_cell_volume 1075.2(2)
_computing_cell_refinement 'locally modified program (Corfield, 1972)'
_computing_data_collection 'locally modified program (Corfield, 1972)'
_computing_data_reduction
;
cell refinements and data reduction follow procedures in (Corfield <i>et
al.</i>,
1967) and (Corfield & Shore, 1973). Standard deviations of
intensities include
an ignorance factor (Busing & Levy, 1957<i>b</i>) set here to 0.06
;
_computing_molecular_graphics 'ORTEPII (Johnson, 1976)'
_computing_publication_material 'SHELXL97 (Sheldrick, 2008)'
_computing_structure_refinement 'SHELXL97 (Sheldrick, 2008)'
_computing_structure_solution
;
local superposition program (Corfield, 1972)
;
_diffrn_ambient_temperature 295(2)
_diffrn_measured_fraction_theta_full 0.997
_diffrn_measured_fraction_theta_max 0.997
_diffrn_measurement_device_type 'Picker four-circle'
_diffrn_measurement_method '\q/2\q scans'
_diffrn_radiation_monochromator 'oriented graphite 200 reflection'
_diffrn_radiation_type 'Cu K\a'
_diffrn_radiation_wavelength 1.5418
_diffrn_reflns_av_R_equivalents 0.024
_diffrn_reflns_av_sigmaI/netI 0.0517
_diffrn_reflns_limit_h_max 6
_diffrn_reflns_limit_h_min -7
_diffrn_reflns_limit_k_max 24
_diffrn_reflns_limit_k_min 0
_diffrn_reflns_limit_l_max 9
_diffrn_reflns_limit_l_min 0
_diffrn_reflns_number 3044
_diffrn_reflns_theta_full 63.32
_diffrn_reflns_theta_max 63.32
_diffrn_reflns_theta_min 4.11
_diffrn_standards_decay_% 0
_diffrn_standards_interval_count 200
_diffrn_standards_number 6
_exptl_absorpt_coefficient_mu 5.287
_exptl_absorpt_correction_T_max 0.697
_exptl_absorpt_correction_T_min 0.394
_exptl_absorpt_correction_type integration
_exptl_absorpt_process_details '(Busing & Levy, 1957<i>a</i>)'
_exptl_crystal_colour 'dark blue'
_exptl_crystal_density_diffrn 1.806
_exptl_crystal_density_meas 1.805
_exptl_crystal_density_method ' flotation in chloroform/bromoform mixtures'
_exptl_crystal_description plate
_exptl_crystal_F_000 596
_exptl_crystal_size_max 0.32
_exptl_crystal_size_mid 0.17
_exptl_crystal_size_min 0.07
_refine_diff_density_max 0.588
_refine_diff_density_min -0.354
_refine_ls_extinction_coef 0.0010(2)
_refine_ls_extinction_expression Fc^*^=kFc[1+0.001xFc^2^\l^3^/sin(2\q)]^-1/4^
_refine_ls_extinction_method 'SHELXL97 (Sheldrick, 2008)'
_refine_ls_goodness_of_fit_ref 1.089
_refine_ls_hydrogen_treatment constr
_refine_ls_matrix_type full
_refine_ls_number_parameters 158
_refine_ls_number_reflns 1752
_refine_ls_number_restraints 0
_refine_ls_restrained_S_all 1.089
_refine_ls_R_factor_all 0.0331
_refine_ls_R_factor_gt 0.0306
_refine_ls_shift/su_max 0.001
_refine_ls_shift/su_mean 0.000
_refine_ls_structure_factor_coef Fsqd
_refine_ls_weighting_details 'calc w=1/[\s^2^(Fo^2^)+(0.0100P)^2^+1.1400P] where P=(Fo^2^+2Fc^2^)/3'
_refine_ls_weighting_scheme calc
_refine_ls_wR_factor_gt 0.0834
_refine_ls_wR_factor_ref 0.0847
_reflns_number_gt 1625
_reflns_number_total 1752
_reflns_threshold_expression I>2\s(I)
_cod_data_source_file pk2408.cif
_cod_data_source_block I
_cod_original_sg_symbol_H-M 'P 21/c'
_cod_database_code 2235564
_cod_database_fobs_code 2235564

loop_
_symmetry_equiv_pos_as_xyz
'x, y, z'
'x, -y+1/2, z+1/2'
'-x, -y, -z'
'-x, y-1/2, -z-1/2'

loop_
_atom_site_type_symbol
_atom_site_label
_atom_site_fract_x
_atom_site_fract_y
_atom_site_fract_z
_atom_site_U_iso_or_equiv
_atom_site_adp_type
_atom_site_calc_flag
_atom_site_refinement_flags
_atom_site_occupancy
_atom_site_symmetry_multiplicity
_atom_site_disorder_assembly
_atom_site_disorder_group
Cu Cu 0.15547(7) 0.322023(18) 0.63505(5) 0.03271(18) Uani d . 1 1 . .
N N1 -0.0930(4) 0.38484(12) 0.5101(3) 0.0426(6) Uani d . 1 1 . .
H H1A -0.0788 0.4034 0.4197 0.051 Uiso calc R 1 1 . .
H H1B -0.2264 0.3655 0.4620 0.051 Uiso calc R 1 1 . .
C C2 -0.0818(6) 0.43180(15) 0.6424(5) 0.0499(8) Uani d . 1 1 . .
H H2A -0.1495 0.4157 0.7135 0.075 Uiso calc R 1 1 . .
H H2B -0.1626 0.4689 0.5799 0.075 Uiso calc R 1 1 . .
C C3 0.1595(5) 0.44708(14) 0.7639(4) 0.0433(7) Uani d . 1 1 . .
H H3A 0.2220 0.4689 0.6965 0.065 Uiso calc R 1 1 . .
H H3B 0.1743 0.4734 0.8632 0.065 Uiso calc R 1 1 . .
N N4 0.2770(4) 0.38751(10) 0.8338(3) 0.0321(5) Uani d . 1 1 . .
H H4 0.2433 0.3746 0.9217 0.038 Uiso calc R 1 1 . .
C C5 0.5219(5) 0.38908(15) 0.9155(4) 0.0410(7) Uani d . 1 1 . .
H H5A 0.5851 0.4108 1.0307 0.061 Uiso calc R 1 1 . .
H H5B 0.5674 0.4104 0.8360 0.061 Uiso calc R 1 1 . .
C C6 0.6010(6) 0.32285(15) 0.9427(5) 0.0481(8) Uani d . 1 1 . .
H H6A 0.7601 0.3214 0.9809 0.072 Uiso calc R 1 1 . .
H H6B 0.5750 0.3034 1.0358 0.072 Uiso calc R 1 1 . .
N N7 0.4756(4) 0.28942(12) 0.7688(4) 0.0430(6) Uani d . 1 1 . .
H H7A 0.4741 0.2484 0.7900 0.052 Uiso calc R 1 1 . .
H H7B 0.5436 0.2949 0.6997 0.052 Uiso calc R 1 1 . .
C C8 0.0609(5) 0.26492(13) 0.4243(4) 0.0344(6) Uani d . 1 1 . .
N N8 0.0196(4) 0.23248(12) 0.3050(3) 0.0428(6) Uani d . 1 1 . .
Cl Cl 0.30284(12) 0.40553(3) 0.28806(10) 0.0381(2) Uani d . 1 1 . .
O O2 0.4055(5) 0.45800(12) 0.2534(4) 0.0653(7) Uani d . 1 1 A .
O O1 0.0662(8) 0.4083(3) 0.1838(8) 0.0782(19) Uani d P 0.70 1 A 1
O O3 0.3915(7) 0.35240(17) 0.2420(6) 0.0528(10) Uani d P 0.70 1 A 1
O O4 0.3631(8) 0.4055(2) 0.4760(6) 0.0593(12) Uani d P 0.70 1 A 1
O O1' 0.109(3) 0.3883(9) 0.125(3) 0.069(5) Uiso d P 0.18 1 A 1
O O3' 0.440(3) 0.3468(7) 0.349(2) 0.053(3) Uiso d P 0.18 1 A 1
O O4' 0.238(3) 0.4161(8) 0.419(2) 0.056(4) Uiso d P 0.18 1 A 1
O O1'' 0.077(8) 0.421(2) 0.243(5) 0.069(5) Uiso d P 0.12 1 A 2
O O3'' 0.286(4) 0.3518(13) 0.183(4) 0.053(3) Uiso d P 0.12 1 A 2
O O4'' 0.413(5) 0.3815(12) 0.474(4) 0.056(4) Uiso d P 0.12 1 A 2

loop_
_atom_site_aniso_label
_atom_site_aniso_U_11
_atom_site_aniso_U_22
_atom_site_aniso_U_33
_atom_site_aniso_U_12
_atom_site_aniso_U_13
_atom_site_aniso_U_23
Cu 0.0355(3) 0.0299(3) 0.0297(3) 0.00199(16) 0.0128(2) -0.00357(15)
N1 0.0402(14) 0.0407(14) 0.0389(14) 0.0040(11) 0.0121(12) -0.0018(11)
C2 0.0497(19) 0.0416(17) 0.052(2) 0.0151(15) 0.0190(16) -0.0018(15)
C3 0.0522(19) 0.0309(15) 0.0435(17) 0.0043(14) 0.0199(15) -0.0045(13)
N4 0.0355(13) 0.0314(12) 0.0303(12) -0.0007(10) 0.0163(10) -0.0003(10)
C5 0.0367(16) 0.0461(17) 0.0388(17) -0.0075(13) 0.0167(14) -0.0099(14)
C6 0.0366(17) 0.055(2) 0.0430(19) 0.0044(14) 0.0104(15) -0.0033(14)
N7 0.0421(14) 0.0380(14) 0.0494(15) 0.0046(11) 0.0218(12) -0.0046(12)
C8 0.0376(16) 0.0335(15) 0.0346(16) 0.0034(12) 0.0191(13) 0.0034(13)
N8 0.0528(16) 0.0386(14) 0.0365(14) 0.0052(12) 0.0206(12) -0.0040(12)
Cl 0.0391(4) 0.0397(4) 0.0381(4) -0.0016(3) 0.0203(3) -0.0039(3)
O2 0.0807(18) 0.0531(15) 0.0723(17) -0.0186(13) 0.0446(15) 0.0014(13)
O1 0.030(2) 0.077(4) 0.095(5) 0.003(2) 0.003(3) -0.005(4)
O3 0.068(3) 0.0388(19) 0.064(3) 0.005(2) 0.041(3) -0.0087(19)
O4 0.069(3) 0.081(3) 0.0335(19) -0.017(3) 0.029(2) -0.010(2)

loop_
_atom_type_symbol
_atom_type_description
_atom_type_scat_dispersion_real
_atom_type_scat_dispersion_imag
_atom_type_scat_source
Cu Cu -1.9646 0.5888 'International Tables Vol C Tables 4.2.6.8 and 6.1.1.4'
Cl Cl 0.3639 0.7018 'International Tables Vol C Tables 4.2.6.8 and 6.1.1.4'
O O 0.0492 0.0322 'International Tables Vol C Tables 4.2.6.8 and 6.1.1.4'
N N 0.0311 0.0180 'International Tables Vol C Tables 4.2.6.8 and 6.1.1.4'
C C 0.0181 0.0091 'International Tables Vol C Tables 4.2.6.8 and 6.1.1.4'
H H 0.0000 0.0000 'International Tables Vol C Tables 4.2.6.8 and 6.1.1.4'

loop_
_geom_angle_atom_site_label_1
_geom_angle_atom_site_label_2
_geom_angle_atom_site_label_3
_geom_angle_site_symmetry_3
_geom_angle
C8 Cu N1 . 96.45(11)
C8 Cu N4 . 171.38(11)
N1 Cu N4 . 82.98(10)
C8 Cu N7 . 95.09(11)
N1 Cu N7 . 157.48(11)
N4 Cu N7 . 82.73(10)
C8 Cu N8 2 100.04(10)
N1 Cu N8 2 100.27(11)
N4 Cu N8 2 88.51(9)
N7 Cu N8 2 96.66(10)
C2 N1 Cu . 109.50(19)
C2 N1 H1A . 109.8
Cu N1 H1A . 109.8
C2 N1 H1B . 109.8
Cu N1 H1B . 109.8
H1A N1 H1B . 108.2
N1 C2 C3 . 108.2(3)
N1 C2 H2A . 110.1
C3 C2 H2A . 110.1
N1 C2 H2B . 110.1
C3 C2 H2B . 110.1
H2A C2 H2B . 108.4
N4 C3 C2 . 106.9(2)
N4 C3 H3A . 110.3
C2 C3 H3A . 110.3
N4 C3 H3B . 110.3
C2 C3 H3B . 110.3
H3A C3 H3B . 108.6
C5 N4 C3 . 116.4(2)
C5 N4 Cu . 109.27(17)
C3 N4 Cu . 110.01(18)
C5 N4 H4 . 106.9
C3 N4 H4 . 106.9
Cu N4 H4 . 106.9
N4 C5 C6 . 107.1(2)
N4 C5 H5A . 110.3
C6 C5 H5A . 110.3
N4 C5 H5B . 110.3
C6 C5 H5B . 110.3
H5A C5 H5B . 108.6
N7 C6 C5 . 108.3(3)
N7 C6 H6A . 110.0
C5 C6 H6A . 110.0
N7 C6 H6B . 110.0
C5 C6 H6B . 110.0
H6A C6 H6B . 108.4
C6 N7 Cu . 109.98(19)
C6 N7 H7A . 109.7
Cu N7 H7A . 109.7
C6 N7 H7B . 109.7
Cu N7 H7B . 109.7
H7A N7 H7B . 108.2
N8 C8 Cu . 175.9(3)
C8 N8 Cu 2_554 146.5(2)
O1 Cl O2 . 111.1(3)
O1 Cl O3 . 111.4(3)
O1 Cl O4 . 109.3(3)
O2 Cl O3 . 105.7(2)
O2 Cl O4 . 108.1(2)
O3 Cl O4 . 111.1(3)
O1' Cl O2 . 109.3(8)
O1' Cl O3' . 104.4(10)
O1' Cl O4' . 107.9(11)
O2 Cl O3' . 116.7(6)
O2 Cl O4' . 113.6(7)
O3' Cl O4' . 104.3(9)
O1'' Cl O2 . 108.8(18)
O1'' Cl O3'' . 105.5(17)
O1'' Cl O4'' . 108(2)
O2 Cl O3'' . 114.8(11)
O2 Cl O4'' . 116.1(12)
O3'' Cl O4'' . 102.8(15)

loop_
_geom_bond_atom_site_label_1
_geom_bond_atom_site_label_2
_geom_bond_site_symmetry_2
_geom_bond_distance
_geom_bond_publ_flag
Cu C8 . 1.990(3) y
Cu N1 . 2.023(2) y
Cu N4 . 2.034(2) y
Cu N7 . 2.040(3) y
Cu N8 2 2.340(3) y
N1 C2 . 1.474(4) ?
N1 H1A . 0.9000 ?
N1 H1B . 0.9000 ?
C2 C3 . 1.500(5) ?
C2 H2A . 0.9700 ?
C2 H2B . 0.9700 ?
C3 N4 . 1.476(4) ?
C3 H3A . 0.9700 ?
C3 H3B . 0.9700 ?
N4 C5 . 1.467(4) ?
N4 H4 . 0.9100 ?
C5 C6 . 1.501(4) ?
C5 H5A . 0.9700 ?
C5 H5B . 0.9700 ?
C6 N7 . 1.480(4) ?
C6 H6A . 0.9700 ?
C6 H6B . 0.9700 ?
N7 H7A . 0.9000 ?
N7 H7B . 0.9000 ?
C8 N8 . 1.139(4) y
N8 Cu 2_554 2.340(3) ?
Cl O1 . 1.420(5) ?
Cl O2 . 1.425(2) ?
Cl O3 . 1.426(4) ?
Cl O4 . 1.426(4) ?
Cl O1' . 1.43(2) ?
Cl O3' . 1.507(15) ?
Cl O4' . 1.376(16) ?
Cl O1'' . 1.44(5) ?
Cl O3'' . 1.42(3) ?
Cl O4'' . 1.46(3) ?

loop_
_geom_hbond_atom_site_label_D
_geom_hbond_atom_site_label_H
_geom_hbond_atom_site_label_A
_geom_hbond_site_symmetry_A
_geom_hbond_distance_DH
_geom_hbond_distance_HA
_geom_hbond_distance_DA
_geom_hbond_angle_DHA
N1 H1B O3 1_455 0.90 2.38 3.215(5) 153.8
N4 H4 O3 1_556 0.91 2.42 3.214(5) 145.3
N7 H7A O3 2 0.90 2.23 3.092(4) 160.5
N1 H1A O4' . 0.90 2.17 2.771(17) 123.8
N1 H1B O3' 1_455 0.90 2.04 2.913(15) 163.7
N4 H4 O1' 1_556 0.91 2.30 3.139(19) 153.9
N7 H7A O3' 2 0.90 2.14 3.040(16) 173.3
N1 H1A O1'' . 0.90 2.21 3.06(4) 155.6
N1 H1B O4'' 1_455 0.90 2.51 3.21(3) 135.2
N4 H4 O3'' 1_556 0.91 2.12 2.99(3) 159.7
N7 H7A O3'' 2 0.90 2.45 3.24(3) 147.4
N7 H7B O4'' . 0.90 2.50 3.04(3) 118.6

loop_
_geom_torsion_atom_site_label_1
_geom_torsion_atom_site_label_2
_geom_torsion_atom_site_label_3
_geom_torsion_atom_site_label_4
_geom_torsion
N1 C2 C3 N4 -51.9(3)
N4 C5 C6 N7 51.9(3)
